data_7158352
loop_
_publ_author_name
'McNaughton, Daniel A.'
'To, Tsz Ying Teresa'
'Hawkins, Bryson A.'
'Hibbs, David E.'
'Gale, Philip A.'

_publ_section_title
;
 Delivering anion transporters to lipid bilayers in water.
;
_journal_issue 44
_journal_name_full 'Organic &amp; biomolecular chemistry'
_journal_page_first 9624
_journal_page_last 9628
_journal_paper_doi 10.1039/d1ob02041b
_journal_volume 19
_journal_year 2021
_chemical_formula_moiety 'C18 H23 N3 O3'
_chemical_formula_sum 'C18 H23 N3 O3'
_chemical_formula_weight 329.39
_space_group_crystal_system monoclinic
_space_group_IT_number 14
_space_group_name_Hall '-P 2ybc'
_space_group_name_H-M_alt 'P 1 21/c 1'
_atom_sites_solution_hydrogens geom
_atom_sites_solution_primary dual
_audit_creation_date 2021-07-14
_audit_creation_method
;
Olex2 1.3
(compiled 2020.11.12 svn.r5f609507 for OlexSys, GUI svn.r6272)
;
_audit_update_record
;
2021-09-11 deposited with the CCDC.	2021-10-21 downloaded from the CCDC.
;
_cell_angle_alpha 90
_cell_angle_beta 104.983(3)
_cell_angle_gamma 90
_cell_formula_units_Z 4
_cell_length_a 13.6962(3)
_cell_length_b 13.6338(2)
_cell_length_c 9.2710(2)
_cell_measurement_reflns_used 12907
_cell_measurement_temperature 150.00(18)
_cell_measurement_theta_max 30.6570
_cell_measurement_theta_min 2.8100
_cell_volume 1672.33(6)
_computing_cell_refinement 'CrysAlisPro 1.171.41.105a (Rigaku OD, 2021)'
_computing_data_collection 'CrysAlisPro 1.171.41.105a (Rigaku OD, 2021)'
_computing_data_reduction 'CrysAlisPro 1.171.41.105a (Rigaku OD, 2021)'
_computing_molecular_graphics 'Olex2 1.3 (Dolomanov et al., 2009)'
_computing_publication_material 'Olex2 1.3 (Dolomanov et al., 2009)'
_computing_structure_refinement 'SHELXL 2017/1 (Sheldrick, 2015)'
_computing_structure_solution 'SHELXT  (Sheldrick, 2015)'
_diffrn_ambient_environment N~2~
_diffrn_ambient_temperature 150.00(18)
_diffrn_detector 'CCD plate'
_diffrn_detector_area_resol_mean 10.4948
_diffrn_detector_type Atlas
_diffrn_measured_fraction_theta_full 0.999
_diffrn_measured_fraction_theta_max 1.000
_diffrn_measurement_details
;
List of Runs (angles in degrees, time in seconds):

  # Type    Start    End  Width  t~exp~   \w     \q     \k     \f   Frames
#--------------------------------------------------------------------------
  1  \w    -13.00  61.00   1.00   17.66    --   15.22  60.00 -46.80   74
  2  \w    -41.00  44.00   1.00   17.66    --   15.22 -60.00-132.48   85
  3  \w     14.00  88.00   1.00   17.66    --   15.22  59.00-141.87   74
  4  \w     -7.00  69.00   1.00   17.66    --   15.22  57.00 150.00   76
  5  \w    -56.00  42.00   1.00   17.66    --   15.22 -57.00  90.00   98
  6  \w      7.00  84.00   1.00   17.66    --   15.22  57.00  30.00   77
  7  \w    -23.00  43.00   1.00   17.66    --   15.22 -57.00 150.00   66
  8  \w    -53.00  44.00   1.00   17.66    --   15.22 -60.00 -19.21   97
;
_diffrn_measurement_device 'four-circle diffractometer'
_diffrn_measurement_device_type 'SuperNova, Dual, Cu at home/near, Atlas'
_diffrn_measurement_method '\w scans'
_diffrn_orient_matrix_type 'CrysAlisPro convention (1999,Acta A55,543-557)'
_diffrn_orient_matrix_UB_11 -0.0075212000
_diffrn_orient_matrix_UB_12 -0.0137376000
_diffrn_orient_matrix_UB_13 -0.0758344000
_diffrn_orient_matrix_UB_21 0.0315734000
_diffrn_orient_matrix_UB_22 0.0391298000
_diffrn_orient_matrix_UB_23 -0.0105306000
_diffrn_orient_matrix_UB_31 0.0426658000
_diffrn_orient_matrix_UB_32 -0.0313841000
_diffrn_orient_matrix_UB_33 0.0201024000
_diffrn_radiation_monochromator mirror
_diffrn_radiation_probe x-ray
_diffrn_radiation_type 'Mo K\a'
_diffrn_radiation_wavelength 0.71073
_diffrn_reflns_av_R_equivalents 0.0255
_diffrn_reflns_av_unetI/netI 0.0166
_diffrn_reflns_Laue_measured_fraction_full 0.999
_diffrn_reflns_Laue_measured_fraction_max 1.000
_diffrn_reflns_limit_h_max 18
_diffrn_reflns_limit_h_min -18
_diffrn_reflns_limit_k_max 18
_diffrn_reflns_limit_k_min -18
_diffrn_reflns_limit_l_max 12
_diffrn_reflns_limit_l_min -12
_diffrn_reflns_number 26702
_diffrn_reflns_point_group_measured_fraction_full 0.999
_diffrn_reflns_point_group_measured_fraction_max 1.000
_diffrn_reflns_theta_full 25.242
_diffrn_reflns_theta_max 28.280
_diffrn_reflns_theta_min 2.721
_diffrn_source 'micro-focus sealed X-ray tube'
_diffrn_source_type 'SuperNova (Mo) X-ray Source'
_exptl_absorpt_coefficient_mu 0.090
_exptl_absorpt_correction_T_max 1.000
_exptl_absorpt_correction_T_min 0.391
_exptl_absorpt_correction_type gaussian
_exptl_absorpt_process_details
;
CrysAlisPro 1.171.41.105a (Rigaku Oxford Diffraction, 2021)
Numerical absorption correction based on gaussian integration over
a multifaceted crystal model
Empirical absorption correction using spherical harmonics,
implemented in SCALE3 ABSPACK scaling algorithm.
;
_exptl_crystal_colour 'clear yellowish yellow'
_exptl_crystal_colour_lustre clear
_exptl_crystal_colour_modifier yellowish
_exptl_crystal_colour_primary yellow
_exptl_crystal_density_diffrn 1.308
_exptl_crystal_description block
_exptl_crystal_F_000 704
_exptl_crystal_recrystallization_method 'Slow Evaporation from DCM'
_exptl_crystal_size_max 0.563
_exptl_crystal_size_mid 0.328
_exptl_crystal_size_min 0.243
_refine_diff_density_max 0.496
_refine_diff_density_min -0.444
_refine_diff_density_rms 0.049
_refine_ls_extinction_method none
_refine_ls_goodness_of_fit_ref 1.042
_refine_ls_hydrogen_treatment constr
_refine_ls_matrix_type full
_refine_ls_number_parameters 217
_refine_ls_number_reflns 4155
_refine_ls_number_restraints 54
_refine_ls_restrained_S_all 1.036
_refine_ls_R_factor_all 0.0675
_refine_ls_R_factor_gt 0.0560
_refine_ls_shift/su_max 0.000
_refine_ls_shift/su_mean 0.000
_refine_ls_structure_factor_coef Fsqd
_refine_ls_weighting_details 'w=1/[\s^2^(Fo^2^)+(0.0650P)^2^+1.0921P] where P=(Fo^2^+2Fc^2^)/3'
_refine_ls_weighting_scheme calc
_refine_ls_wR_factor_gt 0.1415
_refine_ls_wR_factor_ref 0.1521
_reflns_Friedel_coverage 0.000
_reflns_number_gt 3427
_reflns_number_total 4155
_reflns_threshold_expression 'I > 2\s(I)'
_cod_data_source_file d1ob02041b2.cif
_cod_data_source_block 21dm001
_cod_depositor_comments 'Adding full bibliography for 7158352--7158354.cif.'
_cod_original_cell_volume 1672.32(7)
_cod_database_code 7158352
_shelx_shelxl_version_number 2017/1
_chemical_oxdiff_formula 'C18 H23 N3 O3 '
_shelx_space_group_comment
;
The symmetry employed for this shelxl refinement is uniquely defined
by the following loop, which should always be used as a source of
symmetry information in preference to the above space-group names.
They are only intended as comments.
;
_shelx_estimated_absorpt_t_max 0.979
_shelx_estimated_absorpt_t_min 0.951
_reflns_odcompleteness_completeness 99.88
_reflns_odcompleteness_iscentric 1
_reflns_odcompleteness_theta 28.22
_olex2_refinement_description
;
1. Uiso/Uaniso restraints and constraints
Uanis(C10) \\sim Ueq, Uanis(C11) \\sim Ueq, Uanis(C12) \\sim Ueq, Uanis(C13)
\\sim Ueq, Uanis(C14) \\sim Ueq, Uanis(C15) \\sim Ueq, Uanis(C16) \\sim Ueq,
Uanis(C17) \\sim Ueq, Uanis(C18) \\sim Ueq: with sigma of 0.1 and sigma for
terminal atoms of 0.2
2.a Ternary CH refined with riding coordinates:
 C13(H13), C15(H15), C17(H17)
2.b Secondary CH2 refined with riding coordinates:
 C8(H8A,H8B), C10(H10A,H10B), C11(H11A,H11B), C12(H12A,H12B), C14(H14A,H14B),
 C16(H16A,H16B), C18(H18A,H18B)
2.c Aromatic/amide H refined with riding coordinates:
 C2(H2), C3(H3), C5(H5), C6(H6), N2(H2A), N3(H3A)
;
_olex2_date_sample_submission 2021-07-14
_olex2_exptl_crystal_mounting_method 'Paratone N'
_olex2_submission_original_sample_id 'DM001 DC020'
_olex2_submission_special_instructions 'No special instructions were received'
_oxdiff_exptl_absorpt_empirical_details
;
Empirical correction (ABSPACK) includes:
- Absorption correction using spherical harmonics
- Frame scaling
- Detector area scaling
;
_oxdiff_exptl_absorpt_empirical_full_max 1.305
_oxdiff_exptl_absorpt_empirical_full_min 0.713

loop_
_space_group_symop_operation_xyz
'x, y, z'
'-x, y+1/2, -z+1/2'
'-x, -y, -z'
'x, -y-1/2, z-1/2'

loop_
_atom_site_label
_atom_site_type_symbol
_atom_site_fract_x
_atom_site_fract_y
_atom_site_fract_z
_atom_site_U_iso_or_equiv
_atom_site_adp_type
_atom_site_occupancy
_atom_site_site_symmetry_order
_atom_site_calc_flag
_atom_site_refinement_flags_posn
_atom_site_refinement_flags_adp
_atom_site_refinement_flags_occupancy
_atom_site_disorder_assembly
_atom_site_disorder_group
C1 C 0.44721(12) 0.40703(12) 0.3587(2) 0.0345(4) Uani 1 1 d . . . . .
C2 C 0.48397(13) 0.47609(13) 0.2775(2) 0.0397(4) Uani 1 1 d . . . . .
H2 H 0.544898 0.464344 0.249349 0.048 Uiso 1 1 calc R U . . .
C3 C 0.43152(13) 0.56215(13) 0.2377(2) 0.0357(4) Uani 1 1 d . . . . .
H3 H 0.456329 0.610080 0.181760 0.043 Uiso 1 1 calc R U . . .
C4 C 0.34158(11) 0.57951(11) 0.27925(16) 0.0255(3) Uani 1 1 d . . . . .
C5 C 0.30409(12) 0.50727(12) 0.35753(18) 0.0300(3) Uani 1 1 d . . . . .
H5 H 0.241940 0.517302 0.382961 0.036 Uiso 1 1 calc R U . . .
C6 C 0.35754(13) 0.42115(12) 0.39796(19) 0.0341(4) Uani 1 1 d . . . . .
H6 H 0.332824 0.372141 0.452260 0.041 Uiso 1 1 calc R U . . .
C7 C 0.21705(11) 0.71081(10) 0.28817(16) 0.0233(3) Uani 1 1 d . . . . .
C8 C 0.09956(12) 0.84968(11) 0.24856(19) 0.0298(3) Uani 1 1 d . . . . .
H8A H 0.086893 0.823412 0.341619 0.036 Uiso 1 1 calc R U . . .
H8B H 0.035173 0.846368 0.169787 0.036 Uiso 1 1 calc R U . . .
C9 C 0.13141(11) 0.95696(10) 0.27369(16) 0.0242(3) Uani 1 1 d . . . . .
C10 C 0.14647(12) 1.00375(11) 0.13159(17) 0.0272(3) Uani 1 1 d . U . . .
H10A H 0.083985 0.996177 0.050051 0.033 Uiso 1 1 calc R U . . .
H10B H 0.201874 0.969657 0.101389 0.033 Uiso 1 1 calc R U . . .
C11 C 0.22813(18) 0.96751(13) 0.3968(2) 0.0513(6) Uani 1 1 d . U . . .
H11A H 0.283674 0.932264 0.368675 0.062 Uiso 1 1 calc R U . . .
H11B H 0.219079 0.938152 0.490134 0.062 Uiso 1 1 calc R U . . .
C12 C 0.04493(17) 1.01169(14) 0.3171(3) 0.0479(5) Uani 1 1 d . U . . .
H12A H -0.017780 1.006063 0.235449 0.057 Uiso 1 1 calc R U . . .
H12B H 0.032450 0.981823 0.407979 0.057 Uiso 1 1 calc R U . . .
C13 C 0.17211(13) 1.11262(12) 0.1554(2) 0.0340(4) Uani 1 1 d . U . . .
H13 H 0.180971 1.141978 0.060754 0.041 Uiso 1 1 calc R U . . .
C14 C 0.26957(16) 1.12237(14) 0.2776(3) 0.0643(7) Uani 1 1 d . U . . .
H14A H 0.287789 1.192485 0.294296 0.077 Uiso 1 1 calc R U . . .
H14B H 0.325062 1.088548 0.247255 0.077 Uiso 1 1 calc R U . . .
C15 C 0.2555(2) 1.07669(16) 0.4223(3) 0.0768(9) Uani 1 1 d . U . . .
H15 H 0.319360 1.083490 0.503483 0.092 Uiso 1 1 calc R U . . .
C16 C 0.08835(15) 1.16632(12) 0.2038(2) 0.0402(4) Uani 1 1 d . U . . .
H16A H 0.024749 1.162483 0.123502 0.048 Uiso 1 1 calc R U . . .
H16B H 0.106577 1.236351 0.221719 0.048 Uiso 1 1 calc R U . . .
C17 C 0.0729(2) 1.12025(14) 0.3462(3) 0.0567(6) Uani 1 1 d . U . . .
H17 H 0.017038 1.155118 0.376283 0.068 Uiso 1 1 calc R U . . .
C18 C 0.1686(3) 1.12917(17) 0.4684(3) 0.0863(11) Uani 1 1 d . U . . .
H18A H 0.159019 1.099481 0.561251 0.104 Uiso 1 1 calc R U . . .
H18B H 0.185744 1.199280 0.488210 0.104 Uiso 1 1 calc R U . . .
N1 N 0.50524(12) 0.31800(12) 0.4068(2) 0.0462(4) Uani 1 1 d . . . . .
N2 N 0.29138(10) 0.66711(9) 0.23274(15) 0.0275(3) Uani 1 1 d . . . . .
H2A H 0.308664 0.698358 0.160037 0.033 Uiso 1 1 calc R U . . .
N3 N 0.17324(10) 0.78775(9) 0.20545(14) 0.0270(3) Uani 1 1 d . . . . .
H3A H 0.189970 0.800958 0.122050 0.032 Uiso 1 1 calc R U . . .
O1 O 0.47223(13) 0.25623(11) 0.4777(2) 0.0632(5) Uani 1 1 d . . . . .
O2 O 0.58657(11) 0.30959(12) 0.3751(2) 0.0669(5) Uani 1 1 d . . . . .
O3 O 0.19475(9) 0.68156(8) 0.40087(12) 0.0316(3) Uani 1 1 d . . . . .

loop_
_atom_site_aniso_label
_atom_site_aniso_U_11
_atom_site_aniso_U_22
_atom_site_aniso_U_33
_atom_site_aniso_U_23
_atom_site_aniso_U_13
_atom_site_aniso_U_12
C1 0.0293(8) 0.0271(8) 0.0413(9) -0.0132(7) -0.0011(7) 0.0040(6)
C2 0.0252(8) 0.0362(9) 0.0589(12) -0.0168(8) 0.0131(8) -0.0011(6)
C3 0.0320(8) 0.0322(8) 0.0472(10) -0.0085(7) 0.0180(7) -0.0038(7)
C4 0.0273(7) 0.0257(7) 0.0242(7) -0.0064(6) 0.0077(6) 0.0004(5)
C5 0.0330(8) 0.0288(8) 0.0309(8) -0.0006(6) 0.0133(6) 0.0041(6)
C6 0.0407(9) 0.0277(8) 0.0338(8) -0.0017(6) 0.0093(7) 0.0038(7)
C7 0.0294(7) 0.0212(6) 0.0205(6) -0.0033(5) 0.0085(5) -0.0016(5)
C8 0.0311(8) 0.0248(7) 0.0376(8) 0.0045(6) 0.0163(7) 0.0023(6)
C9 0.0306(7) 0.0211(6) 0.0234(7) 0.0025(5) 0.0117(6) 0.0065(5)
C10 0.0345(8) 0.0250(7) 0.0251(7) 0.0015(6) 0.0129(6) 0.0023(6)
C11 0.0702(14) 0.0272(8) 0.0379(10) -0.0046(7) -0.0197(9) 0.0093(8)
C12 0.0669(13) 0.0334(9) 0.0615(12) 0.0130(9) 0.0493(11) 0.0168(9)
C13 0.0393(9) 0.0224(7) 0.0463(10) 0.0048(7) 0.0220(8) 0.0040(6)
C14 0.0387(10) 0.0240(9) 0.120(2) -0.0064(11) 0.0012(12) -0.0047(8)
C15 0.0928(19) 0.0317(10) 0.0702(16) -0.0144(10) -0.0430(14) 0.0052(11)
C16 0.0500(10) 0.0248(8) 0.0526(11) 0.0098(7) 0.0257(9) 0.0148(7)
C17 0.0995(18) 0.0313(9) 0.0572(13) 0.0066(9) 0.0527(13) 0.0261(10)
C18 0.176(3) 0.0312(11) 0.0429(12) -0.0135(9) 0.0131(16) 0.0202(15)
N1 0.0346(8) 0.0323(8) 0.0614(11) -0.0189(8) -0.0063(7) 0.0072(6)
N2 0.0355(7) 0.0251(6) 0.0268(6) 0.0008(5) 0.0170(5) 0.0017(5)
N3 0.0401(7) 0.0204(6) 0.0244(6) 0.0013(5) 0.0154(5) 0.0023(5)
O1 0.0592(10) 0.0333(8) 0.0859(13) 0.0041(8) -0.0015(9) 0.0114(7)
O2 0.0398(8) 0.0507(9) 0.1042(14) -0.0228(9) 0.0076(8) 0.0178(7)
O3 0.0432(6) 0.0314(6) 0.0258(5) 0.0053(4) 0.0187(5) 0.0088(5)

loop_
_atom_type_symbol
_atom_type_description
_atom_type_scat_dispersion_real
_atom_type_scat_dispersion_imag
_atom_type_scat_source
C C 0.0033 0.0016 'International Tables Vol C Tables 4.2.6.8 and 6.1.1.4'
H H 0.0000 0.0000 'International Tables Vol C Tables 4.2.6.8 and 6.1.1.4'
N N 0.0061 0.0033 'International Tables Vol C Tables 4.2.6.8 and 6.1.1.4'
O O 0.0106 0.0060 'International Tables Vol C Tables 4.2.6.8 and 6.1.1.4'

loop_
_exptl_crystal_face_index_h
_exptl_crystal_face_index_k
_exptl_crystal_face_index_l
_exptl_crystal_face_perp_dist
-1 4 -12 0.2514
4 12 -10 0.2348
12 14 -4 0.1655
-12 -14 4 0.1491
11 7 7 0.1738
-1 5 12 0.2352
14 -13 -4 0.1541
-11 -8 11 0.2262
17 -9 -2 0.1324
-11 -13 8 0.1931
18 -7 -1 0.1275
-14 12 -1 0.1311
-11 -15 0 0.1082
13 13 0 0.1175
-8 -15 -4 0.1264
11 13 4 0.1350
16 -7 3 0.1410
6 13 8 0.1705
-10 -9 -7 0.1619

loop_
_geom_angle_atom_site_label_1
_geom_angle_atom_site_label_2
_geom_angle_atom_site_label_3
_geom_angle
_geom_angle_site_symmetry_1
_geom_angle_site_symmetry_3
_geom_angle_publ_flag
C2 C1 C6 121.57(16) . . ?
C2 C1 N1 119.27(16) . . ?
C6 C1 N1 119.15(17) . . ?
C1 C2 H2 120.3 . . ?
C3 C2 C1 119.32(15) . . ?
C3 C2 H2 120.3 . . ?
C2 C3 H3 119.8 . . ?
C2 C3 C4 120.34(16) . . ?
C4 C3 H3 119.8 . . ?
C5 C4 C3 119.37(15) . . ?
N2 C4 C3 117.31(14) . . ?
N2 C4 C5 123.23(13) . . ?
C4 C5 H5 120.0 . . ?
C6 C5 C4 119.94(15) . . ?
C6 C5 H5 120.0 . . ?
C1 C6 C5 119.41(16) . . ?
C1 C6 H6 120.3 . . ?
C5 C6 H6 120.3 . . ?
N3 C7 N2 112.67(12) . . ?
O3 C7 N2 122.89(14) . . ?
O3 C7 N3 124.44(14) . . ?
H8A C8 H8B 107.6 . . ?
C9 C8 H8A 108.7 . . ?
C9 C8 H8B 108.7 . . ?
N3 C8 H8A 108.7 . . ?
N3 C8 H8B 108.7 . . ?
N3 C8 C9 114.10(12) . . ?
C8 C9 C12 107.20(13) . . ?
C10 C9 C8 111.48(12) . . ?
C10 C9 C12 107.94(12) . . ?
C11 C9 C8 111.44(13) . . ?
C11 C9 C10 108.88(15) . . ?
C11 C9 C12 109.83(16) . . ?
C9 C10 H10A 109.4 . . ?
C9 C10 H10B 109.4 . . ?
C9 C10 C13 111.03(13) . . ?
H10A C10 H10B 108.0 . . ?
C13 C10 H10A 109.4 . . ?
C13 C10 H10B 109.4 . . ?
C9 C11 H11A 109.7 . . ?
C9 C11 H11B 109.7 . . ?
C9 C11 C15 109.78(15) . . ?
H11A C11 H11B 108.2 . . ?
C15 C11 H11A 109.7 . . ?
C15 C11 H11B 109.7 . . ?
C9 C12 H12A 109.7 . . ?
C9 C12 H12B 109.7 . . ?
H12A C12 H12B 108.2 . . ?
C17 C12 C9 109.85(16) . . ?
C17 C12 H12A 109.7 . . ?
C17 C12 H12B 109.7 . . ?
C10 C13 H13 109.7 . . ?
C14 C13 C10 108.54(14) . . ?
C14 C13 H13 109.7 . . ?
C14 C13 C16 108.81(17) . . ?
C16 C13 C10 110.31(14) . . ?
C16 C13 H13 109.7 . . ?
C13 C14 H14A 109.8 . . ?
C13 C14 H14B 109.8 . . ?
C13 C14 C15 109.38(18) . . ?
H14A C14 H14B 108.2 . . ?
C15 C14 H14A 109.8 . . ?
C15 C14 H14B 109.8 . . ?
C11 C15 H15 109.7 . . ?
C11 C15 C18 108.5(3) . . ?
C14 C15 C11 109.8(2) . . ?
C14 C15 H15 109.7 . . ?
C14 C15 C18 109.55(19) . . ?
C18 C15 H15 109.7 . . ?
C13 C16 H16A 109.7 . . ?
C13 C16 H16B 109.7 . . ?
C13 C16 C17 109.90(14) . . ?
H16A C16 H16B 108.2 . . ?
C17 C16 H16A 109.7 . . ?
C17 C16 H16B 109.7 . . ?
C12 C17 H17 109.5 . . ?
C16 C17 C12 109.20(17) . . ?
C16 C17 H17 109.5 . . ?
C18 C17 C12 109.92(18) . . ?
C18 C17 C16 109.3(2) . . ?
C18 C17 H17 109.5 . . ?
C15 C18 H18A 109.7 . . ?
C15 C18 H18B 109.7 . . ?
C17 C18 C15 109.84(17) . . ?
C17 C18 H18A 109.7 . . ?
C17 C18 H18B 109.7 . . ?
H18A C18 H18B 108.2 . . ?
O1 N1 C1 119.33(17) . . ?
O1 N1 O2 123.21(17) . . ?
O2 N1 C1 117.45(19) . . ?
C4 N2 H2A 116.4 . . ?
C7 N2 C4 127.26(13) . . ?
C7 N2 H2A 116.4 . . ?
C7 N3 C8 122.47(13) . . ?
C7 N3 H3A 118.8 . . ?
C8 N3 H3A 118.8 . . ?

loop_
_geom_bond_atom_site_label_1
_geom_bond_atom_site_label_2
_geom_bond_distance
_geom_bond_site_symmetry_2
_geom_bond_publ_flag
C1 C2 1.379(3) . ?
C1 C6 1.382(2) . ?
C1 N1 1.456(2) . ?
C2 H2 0.9500 . ?
C2 C3 1.375(3) . ?
C3 H3 0.9500 . ?
C3 C4 1.403(2) . ?
C4 C5 1.398(2) . ?
C4 N2 1.390(2) . ?
C5 H5 0.9500 . ?
C5 C6 1.383(2) . ?
C6 H6 0.9500 . ?
C7 N2 1.3877(19) . ?
C7 N3 1.3455(19) . ?
C7 O3 1.2284(18) . ?
C8 H8A 0.9900 . ?
C8 H8B 0.9900 . ?
C8 C9 1.527(2) . ?
C8 N3 1.4489(19) . ?
C9 C10 1.525(2) . ?
C9 C11 1.515(2) . ?
C9 C12 1.539(2) . ?
C10 H10A 0.9900 . ?
C10 H10B 0.9900 . ?
C10 C13 1.528(2) . ?
C11 H11A 0.9900 . ?
C11 H11B 0.9900 . ?
C11 C15 1.538(3) . ?
C12 H12A 0.9900 . ?
C12 H12B 0.9900 . ?
C12 C17 1.535(3) . ?
C13 H13 1.0000 . ?
C13 C14 1.517(3) . ?
C13 C16 1.523(2) . ?
C14 H14A 0.9900 . ?
C14 H14B 0.9900 . ?
C14 C15 1.536(4) . ?
C15 H15 1.0000 . ?
C15 C18 1.540(4) . ?
C16 H16A 0.9900 . ?
C16 H16B 0.9900 . ?
C16 C17 1.526(3) . ?
C17 H17 1.0000 . ?
C17 C18 1.500(4) . ?
C18 H18A 0.9900 . ?
C18 H18B 0.9900 . ?
N1 O1 1.224(3) . ?
N1 O2 1.229(2) . ?
N2 H2A 0.8800 . ?
N3 H3A 0.8800 . ?

loop_
_geom_torsion_atom_site_label_1
_geom_torsion_atom_site_label_2
_geom_torsion_atom_site_label_3
_geom_torsion_atom_site_label_4
_geom_torsion
_geom_torsion_site_symmetry_1
_geom_torsion_site_symmetry_2
_geom_torsion_site_symmetry_3
_geom_torsion_site_symmetry_4
_geom_torsion_publ_flag
C1 C2 C3 C4 0.0(3) . . . . ?
C2 C1 C6 C5 -1.2(3) . . . . ?
C2 C1 N1 O1 -179.33(17) . . . . ?
C2 C1 N1 O2 1.6(2) . . . . ?
C2 C3 C4 C5 -2.0(3) . . . . ?
C2 C3 C4 N2 -178.73(15) . . . . ?
C3 C4 C5 C6 2.3(2) . . . . ?
C3 C4 N2 C7 -163.14(15) . . . . ?
C4 C5 C6 C1 -0.8(2) . . . . ?
C5 C4 N2 C7 20.2(2) . . . . ?
C6 C1 C2 C3 1.6(3) . . . . ?
C6 C1 N1 O1 1.9(2) . . . . ?
C6 C1 N1 O2 -177.16(17) . . . . ?
C8 C9 C10 C13 176.59(13) . . . . ?
C8 C9 C11 C15 -178.0(2) . . . . ?
C8 C9 C12 C17 179.20(16) . . . . ?
C9 C8 N3 C7 118.96(16) . . . . ?
C9 C10 C13 C14 60.7(2) . . . . ?
C9 C10 C13 C16 -58.44(19) . . . . ?
C9 C11 C15 C14 -59.4(3) . . . . ?
C9 C11 C15 C18 60.3(3) . . . . ?
C9 C12 C17 C16 61.3(2) . . . . ?
C9 C12 C17 C18 -58.6(2) . . . . ?
C10 C9 C11 C15 58.6(2) . . . . ?
C10 C9 C12 C17 -60.6(2) . . . . ?
C10 C13 C14 C15 -59.8(2) . . . . ?
C10 C13 C16 C17 57.7(2) . . . . ?
C11 C9 C10 C13 -60.06(17) . . . . ?
C11 C9 C12 C17 58.0(2) . . . . ?
C11 C15 C18 C17 -61.0(3) . . . . ?
C12 C9 C10 C13 59.12(18) . . . . ?
C12 C9 C11 C15 -59.4(2) . . . . ?
C12 C17 C18 C15 60.4(3) . . . . ?
C13 C14 C15 C11 60.0(2) . . . . ?
C13 C14 C15 C18 -59.1(2) . . . . ?
C13 C16 C17 C12 -59.2(2) . . . . ?
C13 C16 C17 C18 61.1(2) . . . . ?
C14 C13 C16 C17 -61.2(2) . . . . ?
C14 C15 C18 C17 58.9(3) . . . . ?
C16 C13 C14 C15 60.2(2) . . . . ?
C16 C17 C18 C15 -59.5(2) . . . . ?
N1 C1 C2 C3 -177.11(16) . . . . ?
N1 C1 C6 C5 177.50(15) . . . . ?
N2 C4 C5 C6 178.91(15) . . . . ?
N2 C7 N3 C8 -174.78(13) . . . . ?
N3 C7 N2 C4 -170.97(14) . . . . ?
N3 C8 C9 C10 61.65(17) . . . . ?
N3 C8 C9 C11 -60.23(19) . . . . ?
N3 C8 C9 C12 179.57(14) . . . . ?
O3 C7 N2 C4 9.2(2) . . . . ?
O3 C7 N3 C8 5.1(2) . . . . ?

loop_
_exptl_oxdiff_crystal_face_indexfrac_h
_exptl_oxdiff_crystal_face_indexfrac_k
_exptl_oxdiff_crystal_face_indexfrac_l
_exptl_oxdiff_crystal_face_x
_exptl_oxdiff_crystal_face_y
_exptl_oxdiff_crystal_face_z
-1.4892 4.4785 -11.9857 0.8586 0.2544 -0.4450
4.1559 12.4288 -9.9720 0.5542 0.7226 -0.4132
12.3753 14.4362 -4.1799 0.0256 0.9996 -0.0091
-12.3753 -14.4362 4.1799 -0.0256 -0.9996 0.0091
11.4181 6.8371 7.1485 -0.7219 0.5528 0.4163
-0.7254 4.5695 12.3897 -0.9969 0.0254 0.0747
14.1121 -12.8255 -4.2957 0.3958 -0.0111 0.9183
-11.1090 -8.4531 10.6541 -0.6083 -0.7937 0.0055
16.9329 -9.1352 -2.0514 0.1537 0.1988 0.9679
-10.7805 -13.1481 7.8172 -0.3311 -0.9372 0.1098
17.6771 -6.7763 -0.6413 0.0088 0.2997 0.9540
-14.4839 11.7374 -0.6776 -0.0009 0.0091 -1.0000
-11.4667 -15.2083 0.1398 0.2846 -0.9586 -0.0091
13.3767 13.4221 -0.0491 -0.2813 0.9481 0.1485
-8.4176 -15.2811 -3.8661 0.5664 -0.8230 0.0427
10.5501 13.4837 3.9430 -0.5636 0.8192 0.1062
15.6907 -7.3152 2.8321 -0.2323 0.1793 0.9560
6.0141 12.7277 7.5638 -0.7937 0.6083 0.0092
-9.7637 -9.0416 -7.4322 0.7613 -0.5838 -0.2822
